data_7032365
loop_
_publ_author_name
'Harris, Lisa A.-M.'
'Tam, Eric C. Y.'
'Coles, Martyn P.'
'Fulton, J. Robin'

_publ_section_title
;
 Lead and tin \b-diketiminato amido/anilido complexes: competitive
 nucleophilic reactivity at the \b-diketiminato \g-carbon.
;
_journal_issue 36
_journal_name_full 'Dalton transactions (Cambridge, England : 2003)'
_journal_page_first 13803
_journal_page_last 13814
_journal_paper_doi 10.1039/c4dt01714e
_journal_volume 43
_journal_year 2014
_chemical_compound_source 'synthesis as described'
_chemical_formula_moiety 'C38 H53 N3 Pb1'
_chemical_formula_sum 'C38 H53 N3 Pb'
_chemical_formula_weight 759.02
_chemical_name_systematic
;
 ?
;
_space_group_IT_number 14
_symmetry_cell_setting monoclinic
_symmetry_Int_Tables_number 14
_symmetry_space_group_name_Hall '-P 2ybc'
_symmetry_space_group_name_H-M 'P 1 21/c 1'
_atom_sites_solution_hydrogens geom
_atom_sites_solution_primary direct
_atom_sites_solution_secondary difmap
_audit_conform_dict_location ftp://ftp.iucr.org/pub/cif_core.dic
_audit_conform_dict_name cif_core.dic
_audit_conform_dict_version 2.2
_audit_creation_date 2011-08-08T09:11:46-00:00
_audit_creation_method 'WinGX routine CIF_UPDATE'
_cell_angle_alpha 90
_cell_angle_beta 123.535(6)
_cell_angle_gamma 90
_cell_formula_units_Z 8
_cell_length_a 27.135(1)
_cell_length_b 9.337(1)
_cell_length_c 34.163(4)
_cell_measurement_reflns_used 14175
_cell_measurement_temperature 173(2)
_cell_measurement_theta_max 26.733
_cell_measurement_theta_min 3.395
_cell_measurement_wavelength 0.71073
_cell_volume 7214.8(13)
_computing_cell_refinement 'HKL Scalepack (Otwinowski & Minor 1997)'
_computing_data_collection 'Collect (Bruker AXS BV, 1997-2004)'
_computing_data_reduction 'HKL Denzo and Scalepack (Otwinowski & Minor 1997)'
_computing_molecular_graphics 'Ortep-3 for Windows (Farrugia, 1997)'
_computing_publication_material 'WinGX publication routines (Farrugia, 1999)'
_computing_structure_refinement 'SHELXL-97 (Sheldrick, 1997)'
_computing_structure_solution 'SHELXS-97 (Sheldrick, 1997)'
_diffrn_ambient_temperature 173(2)
_diffrn_detector 'CCD plate'
_diffrn_measured_fraction_theta_full 0.997
_diffrn_measured_fraction_theta_max 0.997
_diffrn_measurement_device '95mm CCD camera on \k-goniostat'
_diffrn_measurement_device_type KappaCCD
_diffrn_measurement_method 'CCD rotation images, thick slices'
_diffrn_orient_matrix_type X=UH
_diffrn_orient_matrix_UB_11 0.01
_diffrn_orient_matrix_UB_12 0
_diffrn_orient_matrix_UB_13 0
_diffrn_orient_matrix_UB_21 0
_diffrn_orient_matrix_UB_22 0.01
_diffrn_orient_matrix_UB_23 0
_diffrn_orient_matrix_UB_31 0
_diffrn_orient_matrix_UB_32 0
_diffrn_orient_matrix_UB_33 0.01
_diffrn_radiation_monochromator graphite
_diffrn_radiation_probe x-ray
_diffrn_radiation_type MoK\a
_diffrn_radiation_wavelength 0.71073
_diffrn_reflns_av_R_equivalents 0.1104
_diffrn_reflns_av_unetI/netI 0.0738
_diffrn_reflns_limit_h_max 34
_diffrn_reflns_limit_h_min -34
_diffrn_reflns_limit_k_max 11
_diffrn_reflns_limit_k_min -11
_diffrn_reflns_limit_l_max 43
_diffrn_reflns_limit_l_min -43
_diffrn_reflns_number 92098
_diffrn_reflns_theta_full 26.71
_diffrn_reflns_theta_max 26.71
_diffrn_reflns_theta_min 3.42
_diffrn_source 'Enraf Nonius FR590'
_exptl_absorpt_coefficient_mu 4.705
_exptl_absorpt_correction_T_max 0.6242
_exptl_absorpt_correction_T_min 0.5484
_exptl_absorpt_correction_type multi-scan
_exptl_absorpt_process_details
;
        [c.f. r.h. blessing, acta cryst. (1995), a51, 33-38]
;
_exptl_crystal_colour Yellow
_exptl_crystal_density_diffrn 1.398
_exptl_crystal_density_method 'not measured'
_exptl_crystal_description Block
_exptl_crystal_F_000 3072
_exptl_crystal_size_max 0.15
_exptl_crystal_size_mid 0.12
_exptl_crystal_size_min 0.07
_refine_diff_density_max 0.715
_refine_diff_density_min -1.306
_refine_diff_density_rms 0.141
_refine_ls_extinction_method none
_refine_ls_goodness_of_fit_ref 1.068
_refine_ls_hydrogen_treatment mixed
_refine_ls_matrix_type full
_refine_ls_number_parameters 816
_refine_ls_number_reflns 15257
_refine_ls_number_restraints 84
_refine_ls_restrained_S_all 1.068
_refine_ls_R_factor_all 0.0842
_refine_ls_R_factor_gt 0.047
_refine_ls_shift/su_max 0.002
_refine_ls_shift/su_mean 0
_refine_ls_structure_factor_coef Fsqd
_refine_ls_weighting_details 'calc w=1/[\s^2^(Fo^2^)+(0.0203P)^2^+16.3893P] where P=(Fo^2^+2Fc^2^)/3'
_refine_ls_weighting_scheme calc
_refine_ls_wR_factor_gt 0.0763
_refine_ls_wR_factor_ref 0.0865
_reflns_number_gt 10974
_reflns_number_total 15257
_reflns_threshold_expression >2sigma(I)
_cod_duplicate_entry 7031970
_cod_data_source_file c4dt01714e2.cif
_cod_data_source_block (4)-aug111
_cod_original_cell_volume 7214.8(12)
_cod_original_sg_symbol_H-M 'P 21/c'
_cod_database_code 7032365

loop_
_symmetry_equiv_pos_as_xyz
'x, y, z'
'-x, y+1/2, -z+1/2'
'-x, -y, -z'
'x, -y-1/2, z-1/2'

loop_
_atom_site_label
_atom_site_type_symbol
_atom_site_fract_x
_atom_site_fract_y
_atom_site_fract_z
_atom_site_U_iso_or_equiv
_atom_site_adp_type
_atom_site_occupancy
_atom_site_symmetry_multiplicity
_atom_site_calc_flag
_atom_site_refinement_flags
_atom_site_disorder_assembly
_atom_site_disorder_group
Pb1 Pb 0.434559(9) -0.08422(2) 0.301679(7) 0.02715(6) Uani 1 1 d . . .
Pb2 Pb 0.086390(9) 0.61496(2) 0.381967(8) 0.02793(7) Uani 1 1 d . . .
N1 N 0.34517(18) 0.0241(4) 0.27725(15) 0.0239(10) Uani 1 1 d . . .
N2 N 0.44961(19) -0.0438(5) 0.37535(15) 0.0275(11) Uani 1 1 d . . .
N3 N 0.4617(2) 0.1369(6) 0.30022(19) 0.0344(13) Uani 1 1 d . . .
H3N H 0.450(3) 0.180(6) 0.310(2) 0.03(2) Uiso 1 1 d . . .
N4 N 0.10640(19) 0.5721(4) 0.45638(15) 0.0263(10) Uani 1 1 d . . .
N5 N -0.00298(18) 0.5159(5) 0.35993(15) 0.0274(11) Uani 1 1 d . . .
N6 N 0.1113(2) 0.3948(6) 0.37731(19) 0.0318(12) Uani 1 1 d . . .
H6N H 0.102(3) 0.346(7) 0.389(2) 0.04(2) Uiso 1 1 d . . .
C1 C 0.3378(2) 0.1213(6) 0.3020(2) 0.0277(13) Uani 1 1 d . . .
C2 C 0.3800(2) 0.1513(6) 0.3496(2) 0.0338(14) Uani 1 1 d . . .
H2 H 0.375 0.241 0.3601 0.041 Uiso 1 1 calc R . .
C3 C 0.4283(2) 0.0701(6) 0.38408(19) 0.0295(13) Uani 1 1 d . . .
C4 C 0.2808(2) 0.2068(7) 0.2786(2) 0.0406(16) Uani 1 1 d . . .
H4C H 0.2471 0.1424 0.2601 0.061 Uiso 1 1 calc R . .
H4B H 0.281 0.2792 0.2579 0.061 Uiso 1 1 calc R . .
H4A H 0.2776 0.2542 0.3027 0.061 Uiso 1 1 calc R . .
C5 C 0.4556(3) 0.1188(7) 0.4346(2) 0.0525(19) Uani 1 1 d . . .
H5C H 0.4956 0.1553 0.4473 0.079 Uiso 1 1 calc R . .
H5B H 0.4576 0.0376 0.4536 0.079 Uiso 1 1 calc R . .
H5A H 0.4313 0.1948 0.4354 0.079 Uiso 1 1 calc R . .
C6 C 0.2987(2) -0.0092(6) 0.22969(19) 0.0261(13) Uani 1 1 d . A .
C7 C 0.2881(2) 0.0757(6) 0.1920(2) 0.0300(13) Uani 1 1 d . . .
C8 C 0.2460(3) 0.0285(7) 0.1465(2) 0.0384(15) Uani 1 1 d . . .
H8 H 0.2383 0.0847 0.1206 0.046 Uiso 1 1 calc R . .
C9 C 0.2154(3) -0.0973(7) 0.1384(2) 0.0401(16) Uani 1 1 d . . .
H9 H 0.187 -0.1274 0.1072 0.048 Uiso 1 1 calc R . .
C10 C 0.2260(2) -0.1791(6) 0.1758(2) 0.0375(15) Uani 1 1 d . A .
H10 H 0.2045 -0.2655 0.17 0.045 Uiso 1 1 calc R . .
C11 C 0.2675(2) -0.1381(6) 0.2220(2) 0.0283(13) Uani 1 1 d . . .
C12 C 0.3210(3) 0.2154(6) 0.1982(2) 0.0388(15) Uani 1 1 d . . .
H12 H 0.344 0.2408 0.2323 0.047 Uiso 1 1 calc R . .
C13 C 0.2779(3) 0.3388(7) 0.1709(2) 0.0523(19) Uani 1 1 d . . .
H13C H 0.2537 0.3152 0.1374 0.078 Uiso 1 1 calc R . .
H13B H 0.3003 0.4267 0.1756 0.078 Uiso 1 1 calc R . .
H13A H 0.2522 0.3533 0.1824 0.078 Uiso 1 1 calc R . .
C14 C 0.3646(3) 0.2008(7) 0.1836(2) 0.0488(18) Uani 1 1 d . . .
H14C H 0.394 0.1275 0.2029 0.073 Uiso 1 1 calc R . .
H14B H 0.3844 0.2927 0.1879 0.073 Uiso 1 1 calc R . .
H14A H 0.3433 0.1727 0.1504 0.073 Uiso 1 1 calc R . .
C18 C 0.4919(3) -0.1350(6) 0.41333(19) 0.0297(13) Uani 1 1 d . . .
C19 C 0.5526(2) -0.1157(6) 0.43451(19) 0.0323(14) Uani 1 1 d . . .
C20 C 0.5915(3) -0.2068(7) 0.4707(2) 0.0440(17) Uani 1 1 d . . .
H20 H 0.6329 -0.1948 0.4854 0.053 Uiso 1 1 calc R . .
C21 C 0.5708(3) -0.3141(7) 0.4854(2) 0.0496(18) Uani 1 1 d . . .
H21 H 0.5978 -0.3742 0.5108 0.059 Uiso 1 1 calc R . .
C22 C 0.5112(3) -0.3347(7) 0.4635(2) 0.0485(18) Uani 1 1 d . . .
H22 H 0.4974 -0.4106 0.4736 0.058 Uiso 1 1 calc R . .
C23 C 0.4707(3) -0.2479(7) 0.4273(2) 0.0379(15) Uani 1 1 d . . .
C24 C 0.5774(2) -0.0010(6) 0.4186(2) 0.0362(15) Uani 1 1 d . . .
H24 H 0.5434 0.0558 0.3932 0.043 Uiso 1 1 calc R . .
C25 C 0.6185(3) 0.1027(8) 0.4586(2) 0.061(2) Uani 1 1 d . . .
H25C H 0.5963 0.15 0.4699 0.092 Uiso 1 1 calc R . .
H25B H 0.6336 0.175 0.4471 0.092 Uiso 1 1 calc R . .
H25A H 0.6516 0.0492 0.4845 0.092 Uiso 1 1 calc R . .
C26 C 0.6100(3) -0.0675(8) 0.3978(2) 0.0516(18) Uani 1 1 d . . .
H26C H 0.6425 -0.1276 0.4216 0.077 Uiso 1 1 calc R . .
H26B H 0.6259 0.0088 0.3882 0.077 Uiso 1 1 calc R . .
H26A H 0.5824 -0.1262 0.3705 0.077 Uiso 1 1 calc R . .
C27 C 0.4052(3) -0.2779(7) 0.4039(2) 0.0502(18) Uani 1 1 d . . .
H27 H 0.3831 -0.2171 0.3751 0.06 Uiso 1 1 calc R . .
C28 C 0.3826(4) -0.2397(10) 0.4351(3) 0.099(3) Uani 1 1 d . . .
H28C H 0.3398 -0.2542 0.4174 0.149 Uiso 1 1 calc R . .
H28B H 0.3918 -0.1393 0.4448 0.149 Uiso 1 1 calc R . .
H28A H 0.402 -0.3013 0.4629 0.149 Uiso 1 1 calc R . .
C29 C 0.3896(4) -0.4317(9) 0.3888(4) 0.095(3) Uani 1 1 d . . .
H29C H 0.4006 -0.4554 0.3666 0.142 Uiso 1 1 calc R . .
H29B H 0.347 -0.4457 0.3737 0.142 Uiso 1 1 calc R . .
H29A H 0.4112 -0.4942 0.4164 0.142 Uiso 1 1 calc R . .
C30 C 0.5141(2) 0.1805(6) 0.3060(2) 0.0318(14) Uani 1 1 d . B .
C31 C 0.5382(3) 0.0976(7) 0.2860(2) 0.0446(17) Uani 1 1 d . . .
H31 H 0.5179 0.0144 0.2683 0.054 Uiso 1 1 calc R . .
C32 C 0.5908(3) 0.1362(8) 0.2917(3) 0.053(2) Uani 1 1 d . . .
H32 H 0.6065 0.0785 0.2782 0.064 Uiso 1 1 calc R . .
C33 C 0.6211(3) 0.2570(8) 0.3167(3) 0.055(2) Uani 1 1 d . . .
H33 H 0.6576 0.2825 0.3209 0.066 Uiso 1 1 calc R . .
C34 C 0.5969(3) 0.3394(7) 0.3352(2) 0.0453(17) Uani 1 1 d . B .
H34 H 0.6172 0.4238 0.3519 0.054 Uiso 1 1 calc R . .
C35 C 0.5446(2) 0.3056(7) 0.3308(2) 0.0355(15) Uani 1 1 d . . .
C39 C 0.0846(2) 0.4589(6) 0.46531(19) 0.0295(13) Uani 1 1 d . . .
C40 C 0.0338(2) 0.3845(6) 0.4320(2) 0.0321(14) Uani 1 1 d . . .
H40 H 0.0276 0.2966 0.4426 0.039 Uiso 1 1 calc R . .
C41 C -0.0101(2) 0.4198(6) 0.3845(2) 0.0295(13) Uani 1 1 d . . .
C42 C 0.1145(3) 0.4057(7) 0.5154(2) 0.0454(17) Uani 1 1 d . . .
H42C H 0.1187 0.4851 0.5358 0.068 Uiso 1 1 calc R . .
H42B H 0.1537 0.3675 0.5262 0.068 Uiso 1 1 calc R . .
H42A H 0.0904 0.3299 0.5167 0.068 Uiso 1 1 calc R . .
C43 C -0.0684(2) 0.3429(7) 0.3632(2) 0.0407(16) Uani 1 1 d . . .
H43C H -0.0742 0.2785 0.3383 0.061 Uiso 1 1 calc R . .
H43B H -0.1006 0.413 0.3499 0.061 Uiso 1 1 calc R . .
H43A H -0.0682 0.287 0.3876 0.061 Uiso 1 1 calc R . .
C44 C 0.1523(2) 0.6579(6) 0.49432(18) 0.0276(13) Uani 1 1 d . . .
C45 C 0.2124(2) 0.6255(6) 0.51462(19) 0.0297(13) Uani 1 1 d . . .
C46 C 0.2534(3) 0.7124(7) 0.5513(2) 0.0376(15) Uani 1 1 d . . .
H46 H 0.2943 0.6912 0.5663 0.045 Uiso 1 1 calc R . .
C47 C 0.2375(3) 0.8280(7) 0.5671(2) 0.0414(16) Uani 1 1 d . . .
H47 H 0.2668 0.8833 0.5929 0.05 Uiso 1 1 calc R . .
C48 C 0.1790(3) 0.8622(6) 0.5451(2) 0.0375(15) Uani 1 1 d . . .
H48 H 0.1681 0.944 0.5551 0.045 Uiso 1 1 calc R . .
C49 C 0.1351(3) 0.7803(6) 0.5083(2) 0.0310(13) Uani 1 1 d . . .
C50 C 0.2320(3) 0.5043(7) 0.4972(2) 0.0409(16) Uani 1 1 d . . .
H50 H 0.1959 0.4552 0.4711 0.049 Uiso 1 1 calc R . .
C51 C 0.2671(3) 0.5636(8) 0.4778(2) 0.0528(19) Uani 1 1 d . . .
H51C H 0.2425 0.6316 0.4524 0.079 Uiso 1 1 calc R . .
H51B H 0.2786 0.4846 0.4655 0.079 Uiso 1 1 calc R . .
H51A H 0.3026 0.6125 0.5029 0.079 Uiso 1 1 calc R . .
C52 C 0.2697(3) 0.3925(7) 0.5358(2) 0.063(2) Uani 1 1 d . . .
H52C H 0.3054 0.4387 0.5618 0.094 Uiso 1 1 calc R . .
H52B H 0.2811 0.3158 0.5227 0.094 Uiso 1 1 calc R . .
H52A H 0.2467 0.3522 0.5473 0.094 Uiso 1 1 calc R . .
C53 C 0.0704(3) 0.8202(7) 0.4841(2) 0.0440(16) Uani 1 1 d . . .
H53 H 0.0491 0.7791 0.4517 0.053 Uiso 1 1 calc R . .
C54 C 0.0603(3) 0.9815(7) 0.4791(3) 0.064(2) Uani 1 1 d . . .
H54C H 0.0178 1.0014 0.4611 0.096 Uiso 1 1 calc R . .
H54B H 0.0774 1.0219 0.4626 0.096 Uiso 1 1 calc R . .
H54A H 0.0793 1.025 0.5103 0.096 Uiso 1 1 calc R . .
C55 C 0.0425(3) 0.7568(9) 0.5082(3) 0.083(3) Uani 1 1 d . . .
H55C H 0.0615 0.7973 0.5398 0.124 Uiso 1 1 calc R . .
H55B H 0.0478 0.6527 0.5104 0.124 Uiso 1 1 calc R . .
H55A H 0.0002 0.7795 0.4901 0.124 Uiso 1 1 calc R . .
C56 C -0.0512(2) 0.5548(6) 0.31332(19) 0.0267(13) Uani 1 1 d . . .
C57 C -0.0646(2) 0.4710(6) 0.2744(2) 0.0334(14) Uani 1 1 d . . .
C58 C -0.1098(3) 0.5201(7) 0.2300(2) 0.0387(15) Uani 1 1 d . . .
H58 H -0.1204 0.4643 0.2032 0.046 Uiso 1 1 calc R . .
C59 C -0.1391(3) 0.6453(7) 0.2239(2) 0.0436(17) Uani 1 1 d . . .
H59 H -0.1691 0.6762 0.1932 0.052 Uiso 1 1 calc R . .
C60 C -0.1253(3) 0.7268(7) 0.2623(2) 0.0429(16) Uani 1 1 d . . .
H60 H -0.146 0.8137 0.2578 0.051 Uiso 1 1 calc R . .
C61 C -0.0812(2) 0.6833(6) 0.3077(2) 0.0338(14) Uani 1 1 d . . .
C62 C -0.0330(3) 0.3321(6) 0.2784(2) 0.0381(15) Uani 1 1 d . . .
H62 H -0.0063 0.3079 0.3125 0.046 Uiso 1 1 calc R . .
C63 C -0.0765(3) 0.2070(7) 0.2539(2) 0.057(2) Uani 1 1 d . . .
H63C H -0.0987 0.1924 0.2685 0.085 Uiso 1 1 calc R . .
H63B H -0.0545 0.1197 0.2572 0.085 Uiso 1 1 calc R . .
H63A H -0.104 0.2293 0.2206 0.085 Uiso 1 1 calc R . .
C64 C 0.0053(3) 0.3476(7) 0.2586(2) 0.0542(19) Uani 1 1 d . . .
H64C H -0.0197 0.3733 0.2253 0.081 Uiso 1 1 calc R . .
H64B H 0.0254 0.2567 0.2621 0.081 Uiso 1 1 calc R . .
H64A H 0.0348 0.4229 0.2758 0.081 Uiso 1 1 calc R . .
C65 C -0.0674(3) 0.7735(7) 0.3495(2) 0.0456(17) Uani 1 1 d . . .
H65 H -0.0286 0.7394 0.3771 0.055 Uiso 1 1 calc R . .
C66 C -0.0608(5) 0.9288(8) 0.3438(3) 0.110(4) Uani 1 1 d . . .
H66C H -0.0986 0.967 0.3179 0.165 Uiso 1 1 calc R . .
H66B H -0.0305 0.9423 0.3371 0.165 Uiso 1 1 calc R . .
H66A H -0.0491 0.9793 0.3729 0.165 Uiso 1 1 calc R . .
C67 C -0.1128(5) 0.7512(12) 0.3614(4) 0.138(5) Uani 1 1 d . . .
H67C H -0.1003 0.8019 0.3906 0.207 Uiso 1 1 calc R . .
H67B H -0.1164 0.6487 0.3655 0.207 Uiso 1 1 calc R . .
H67A H -0.1511 0.7886 0.3359 0.207 Uiso 1 1 calc R . .
C68 C 0.1627(2) 0.3544(6) 0.38134(19) 0.0273(13) Uani 1 1 d . . .
C69 C 0.1853(3) 0.4413(6) 0.3612(2) 0.0349(14) Uani 1 1 d . . .
H69 H 0.1642 0.5247 0.3443 0.042 Uiso 1 1 calc R . .
C70 C 0.2377(3) 0.4082(7) 0.3654(2) 0.0433(16) Uani 1 1 d . . .
H70 H 0.2522 0.4693 0.3517 0.052 Uiso 1 1 calc R . .
C71 C 0.2691(3) 0.2868(7) 0.3893(2) 0.0426(16) Uani 1 1 d . . .
H71 H 0.3054 0.2649 0.3926 0.051 Uiso 1 1 calc R . .
C72 C 0.2469(3) 0.1978(7) 0.4084(2) 0.0388(15) Uani 1 1 d . . .
H72 H 0.2681 0.1136 0.4245 0.047 Uiso 1 1 calc R . .
C73 C 0.1942(2) 0.2281(6) 0.40462(19) 0.0317(14) Uani 1 1 d . . .
C74 C 0.1689(3) 0.1262(6) 0.4245(2) 0.0392(15) Uani 1 1 d . . .
H74 H 0.1555 0.1863 0.4412 0.047 Uiso 1 1 calc R . .
C75 C 0.1144(3) 0.0474(7) 0.3848(2) 0.0498(18) Uani 1 1 d . . .
H75C H 0.084 0.1173 0.3642 0.075 Uiso 1 1 calc R . .
H75B H 0.0988 -0.0166 0.3982 0.075 Uiso 1 1 calc R . .
H75A H 0.1255 -0.0089 0.3666 0.075 Uiso 1 1 calc R . .
C76 C 0.2136(3) 0.0175(8) 0.4601(3) 0.064(2) Uani 1 1 d . . .
H76C H 0.1952 -0.0382 0.4731 0.096 Uiso 1 1 calc R . .
H76B H 0.2482 0.0683 0.4856 0.096 Uiso 1 1 calc R . .
H76A H 0.226 -0.0472 0.4445 0.096 Uiso 1 1 calc R . .
C15 C 0.2774(11) -0.2288(18) 0.2632(12) 0.035(5) Uani 0.62 1 d PDU A 1
H15 H 0.3204 -0.224 0.2887 0.042 Uiso 0.62 1 calc PR A 1
C16 C 0.2432(7) -0.1674(16) 0.2828(6) 0.065(4) Uani 0.62 1 d PDU A 1
H16C H 0.2574 -0.0704 0.2947 0.098 Uiso 0.62 1 calc PR A 1
H16B H 0.2491 -0.2284 0.3084 0.098 Uiso 0.62 1 calc PR A 1
H16A H 0.201 -0.1638 0.2579 0.098 Uiso 0.62 1 calc PR A 1
C17 C 0.2619(8) -0.3856(18) 0.2491(6) 0.077(5) Uani 0.62 1 d PDU A 1
H17C H 0.2205 -0.393 0.2229 0.116 Uiso 0.62 1 calc PR A 1
H17B H 0.268 -0.4405 0.2759 0.116 Uiso 0.62 1 calc PR A 1
H17A H 0.2874 -0.424 0.2396 0.116 Uiso 0.62 1 calc PR A 1
C36 C 0.5193(3) 0.4031(7) 0.3513(2) 0.0511(18) Uani 0.64 1 d PD B 1
H36 H 0.5051 0.3361 0.366 0.061 Uiso 0.64 1 calc PR B 1
C37 C 0.4659(4) 0.4748(11) 0.3142(4) 0.048(3) Uani 0.64 1 d PD B 1
H37C H 0.4762 0.5432 0.2981 0.073 Uiso 0.64 1 calc PR B 1
H37B H 0.4473 0.5259 0.3279 0.073 Uiso 0.64 1 calc PR B 1
H37A H 0.4382 0.4036 0.2917 0.073 Uiso 0.64 1 calc PR B 1
C38 C 0.5659(5) 0.4899(13) 0.3911(4) 0.067(4) Uani 0.64 1 d PD B 1
H38C H 0.5979 0.4268 0.414 0.1 Uiso 0.64 1 calc PR B 1
H38B H 0.549 0.5405 0.4062 0.1 Uiso 0.64 1 calc PR B 1
H38A H 0.5818 0.5597 0.3794 0.1 Uiso 0.64 1 calc PR B 1
C15A C 0.2768(18) -0.230(3) 0.261(2) 0.040(8) Uani 0.38 1 d PDU A 2
H15A H 0.3091 -0.1847 0.291 0.048 Uiso 0.38 1 calc PR A 2
C16A C 0.2231(11) -0.240(3) 0.2647(10) 0.078(8) Uani 0.38 1 d PDU A 2
H16F H 0.1875 -0.2577 0.2335 0.117 Uiso 0.38 1 calc PR A 2
H16E H 0.2187 -0.15 0.2772 0.117 Uiso 0.38 1 calc PR A 2
H16D H 0.2287 -0.319 0.2857 0.117 Uiso 0.38 1 calc PR A 2
C17A C 0.2974(10) -0.382(3) 0.2608(10) 0.060(7) Uani 0.38 1 d PDU A 2
H17F H 0.2918 -0.4431 0.2813 0.09 Uiso 0.38 1 calc PR A 2
H17E H 0.3394 -0.3797 0.2722 0.09 Uiso 0.38 1 calc PR A 2
H17D H 0.2744 -0.4194 0.2287 0.09 Uiso 0.38 1 calc PR A 2
C36A C 0.5193(3) 0.4031(7) 0.3513(2) 0.0511(18) Uani 0.36 1 d PD B 2
H36A H 0.4755 0.3979 0.3282 0.061 Uiso 0.36 1 calc PR B 2
C37A C 0.5342(8) 0.5690(13) 0.3547(7) 0.045(5) Uani 0.36 1 d PD B 2
H37F H 0.508 0.6232 0.3607 0.067 Uiso 0.36 1 calc PR B 2
H37E H 0.5284 0.6011 0.3251 0.067 Uiso 0.36 1 calc PR B 2
H37D H 0.5754 0.5851 0.3805 0.067 Uiso 0.36 1 calc PR B 2
C38A C 0.5280(8) 0.3677(17) 0.3972(5) 0.044(5) Uani 0.36 1 d PD B 2
H38F H 0.5699 0.3778 0.4223 0.067 Uiso 0.36 1 calc PR B 2
H38E H 0.5153 0.2689 0.3965 0.067 Uiso 0.36 1 calc PR B 2
H38D H 0.5044 0.4331 0.403 0.067 Uiso 0.36 1 calc PR B 2

loop_
_atom_site_aniso_label
_atom_site_aniso_U_11
_atom_site_aniso_U_22
_atom_site_aniso_U_33
_atom_site_aniso_U_23
_atom_site_aniso_U_13
_atom_site_aniso_U_12
Pb1 0.02926(12) 0.03123(12) 0.02384(12) -0.00265(9) 0.01648(10) 0.00231(9)
Pb2 0.02844(12) 0.02785(12) 0.02805(13) 0.00249(9) 0.01596(10) -0.00099(9)
N1 0.027(3) 0.023(2) 0.023(3) -0.0037(19) 0.014(2) -0.0023(19)
N2 0.028(3) 0.034(3) 0.022(3) -0.004(2) 0.015(2) -0.005(2)
N3 0.036(3) 0.037(3) 0.041(3) -0.001(2) 0.028(3) 0.001(2)
N4 0.027(3) 0.026(3) 0.024(3) -0.002(2) 0.013(2) -0.001(2)
N5 0.023(3) 0.031(3) 0.027(3) 0.007(2) 0.013(2) 0.000(2)
N6 0.031(3) 0.032(3) 0.036(3) 0.000(2) 0.021(3) 0.001(2)
C1 0.032(3) 0.025(3) 0.033(3) -0.001(2) 0.023(3) -0.001(2)
C2 0.027(3) 0.035(3) 0.039(4) -0.013(3) 0.017(3) -0.006(3)
C3 0.028(3) 0.039(4) 0.029(3) -0.013(3) 0.020(3) -0.009(3)
C4 0.036(4) 0.050(4) 0.039(4) -0.005(3) 0.023(3) 0.007(3)
C5 0.057(4) 0.064(5) 0.032(4) -0.018(3) 0.021(4) 0.002(4)
C6 0.025(3) 0.028(3) 0.028(3) -0.003(2) 0.015(3) 0.001(2)
C7 0.026(3) 0.029(3) 0.032(3) -0.005(3) 0.015(3) 0.001(2)
C8 0.039(4) 0.042(4) 0.027(4) 0.001(3) 0.013(3) 0.006(3)
C9 0.035(4) 0.049(4) 0.025(3) -0.011(3) 0.009(3) -0.001(3)
C10 0.027(3) 0.036(4) 0.043(4) -0.011(3) 0.016(3) -0.005(3)
C11 0.023(3) 0.035(3) 0.028(3) -0.004(3) 0.015(3) 0.000(2)
C12 0.052(4) 0.041(4) 0.027(3) -0.007(3) 0.024(3) -0.006(3)
C13 0.065(5) 0.036(4) 0.053(5) -0.001(3) 0.030(4) -0.003(3)
C14 0.068(5) 0.051(4) 0.043(4) 0.000(3) 0.041(4) -0.010(3)
C18 0.039(4) 0.034(3) 0.021(3) -0.002(2) 0.020(3) 0.001(3)
C19 0.033(3) 0.042(4) 0.022(3) -0.004(3) 0.016(3) 0.001(3)
C20 0.048(4) 0.049(4) 0.028(4) -0.007(3) 0.017(3) 0.008(3)
C21 0.071(5) 0.049(4) 0.026(4) 0.012(3) 0.025(4) 0.016(4)
C22 0.065(5) 0.052(4) 0.033(4) 0.002(3) 0.030(4) -0.008(4)
C23 0.045(4) 0.050(4) 0.021(3) -0.006(3) 0.019(3) -0.006(3)
C24 0.025(3) 0.046(4) 0.034(4) -0.003(3) 0.014(3) -0.003(3)
C25 0.048(4) 0.076(5) 0.053(5) -0.020(4) 0.023(4) -0.027(4)
C26 0.044(4) 0.071(5) 0.042(4) 0.007(4) 0.025(4) 0.008(3)
C27 0.054(4) 0.060(5) 0.038(4) 0.013(3) 0.025(4) -0.011(4)
C28 0.085(7) 0.115(8) 0.133(9) -0.035(7) 0.082(7) -0.020(6)
C29 0.075(6) 0.097(7) 0.131(9) -0.039(6) 0.069(6) -0.040(5)
C30 0.029(3) 0.043(4) 0.030(3) 0.013(3) 0.020(3) 0.003(3)
C31 0.051(4) 0.044(4) 0.057(5) 0.014(3) 0.041(4) 0.011(3)
C32 0.045(4) 0.069(5) 0.068(5) 0.035(4) 0.045(4) 0.029(4)
C33 0.029(4) 0.074(5) 0.065(5) 0.034(4) 0.029(4) 0.002(4)
C34 0.031(4) 0.061(5) 0.031(4) 0.013(3) 0.009(3) -0.005(3)
C35 0.029(3) 0.049(4) 0.028(3) 0.011(3) 0.016(3) -0.002(3)
C39 0.033(3) 0.031(3) 0.024(3) 0.003(2) 0.015(3) 0.003(3)
C40 0.032(3) 0.026(3) 0.034(4) 0.007(3) 0.016(3) -0.001(3)
C41 0.022(3) 0.032(3) 0.032(3) -0.004(3) 0.013(3) -0.001(2)
C42 0.048(4) 0.047(4) 0.029(4) 0.003(3) 0.014(3) -0.014(3)
C43 0.034(4) 0.047(4) 0.039(4) 0.002(3) 0.019(3) -0.010(3)
C44 0.034(3) 0.029(3) 0.021(3) -0.001(2) 0.016(3) -0.002(2)
C45 0.028(3) 0.033(3) 0.025(3) -0.001(2) 0.013(3) -0.003(2)
C46 0.028(3) 0.050(4) 0.028(4) -0.004(3) 0.011(3) -0.003(3)
C47 0.046(4) 0.042(4) 0.030(4) -0.006(3) 0.018(3) -0.015(3)
C48 0.051(4) 0.037(4) 0.030(4) -0.004(3) 0.026(3) -0.003(3)
C49 0.038(4) 0.030(3) 0.029(3) -0.003(3) 0.021(3) -0.005(3)
C50 0.032(4) 0.047(4) 0.033(4) -0.010(3) 0.011(3) 0.001(3)
C51 0.039(4) 0.073(5) 0.048(4) -0.020(4) 0.025(4) -0.011(3)
C52 0.065(5) 0.063(5) 0.046(5) 0.001(4) 0.022(4) 0.030(4)
C53 0.047(4) 0.044(4) 0.041(4) -0.009(3) 0.024(3) 0.003(3)
C54 0.066(5) 0.062(5) 0.070(6) 0.010(4) 0.041(5) 0.023(4)
C55 0.066(6) 0.073(6) 0.147(9) 0.025(6) 0.082(6) 0.015(4)
C56 0.016(3) 0.033(3) 0.026(3) 0.005(2) 0.009(3) 0.000(2)
C57 0.026(3) 0.041(4) 0.034(4) 0.007(3) 0.018(3) 0.001(3)
C58 0.036(4) 0.052(4) 0.029(4) -0.001(3) 0.019(3) -0.006(3)
C59 0.032(4) 0.057(5) 0.040(4) 0.018(3) 0.018(3) 0.005(3)
C60 0.032(4) 0.044(4) 0.051(5) 0.014(3) 0.022(3) 0.009(3)
C61 0.027(3) 0.036(4) 0.033(4) 0.004(3) 0.013(3) 0.001(3)
C62 0.038(4) 0.045(4) 0.029(4) 0.000(3) 0.017(3) 0.001(3)
C63 0.067(5) 0.036(4) 0.060(5) -0.004(3) 0.032(4) -0.001(3)
C64 0.058(5) 0.066(5) 0.050(5) -0.001(4) 0.036(4) 0.002(4)
C65 0.043(4) 0.039(4) 0.043(4) 0.002(3) 0.016(3) 0.014(3)
C66 0.189(11) 0.049(6) 0.076(7) -0.016(5) 0.063(7) -0.013(6)
C67 0.169(11) 0.166(11) 0.155(11) -0.096(9) 0.137(10) -0.070(9)
C68 0.028(3) 0.033(3) 0.021(3) -0.003(2) 0.014(3) -0.001(2)
C69 0.036(4) 0.032(3) 0.037(4) -0.003(3) 0.020(3) -0.003(3)
C70 0.045(4) 0.058(4) 0.041(4) -0.008(3) 0.032(3) -0.015(3)
C71 0.027(3) 0.069(5) 0.038(4) -0.008(3) 0.022(3) 0.003(3)
C72 0.032(4) 0.053(4) 0.029(3) 0.001(3) 0.015(3) 0.008(3)
C73 0.032(3) 0.041(4) 0.021(3) -0.006(3) 0.014(3) -0.001(3)
C74 0.046(4) 0.040(4) 0.037(4) 0.006(3) 0.026(3) 0.007(3)
C75 0.069(5) 0.044(4) 0.048(4) -0.001(3) 0.040(4) -0.004(3)
C76 0.074(5) 0.056(5) 0.066(5) 0.030(4) 0.040(5) 0.021(4)
C15 0.039(10) 0.026(8) 0.040(12) 0.011(9) 0.023(8) 0.001(8)
C16 0.074(11) 0.074(11) 0.083(12) 0.011(8) 0.066(10) 0.000(8)
C17 0.118(15) 0.045(7) 0.055(11) -0.004(7) 0.039(12) -0.020(11)
C36 0.041(4) 0.067(5) 0.044(4) -0.010(4) 0.022(4) -0.016(3)
C37 0.053(7) 0.044(6) 0.059(7) 0.013(5) 0.037(6) 0.006(5)
C38 0.074(9) 0.061(8) 0.045(8) -0.015(6) 0.020(7) -0.008(7)
C15A 0.045(16) 0.039(14) 0.035(17) -0.016(16) 0.021(13) -0.022(13)
C16A 0.056(15) 0.09(2) 0.09(2) 0.037(15) 0.047(15) 0.008(12)
C17A 0.066(15) 0.045(11) 0.051(15) 0.002(10) 0.021(15) -0.001(13)
C36A 0.041(4) 0.067(5) 0.044(4) -0.010(4) 0.022(4) -0.016(3)
C37A 0.046(11) 0.028(10) 0.056(13) -0.011(9) 0.025(10) 0.003(8)
C38A 0.062(12) 0.028(10) 0.049(12) -0.002(8) 0.034(10) -0.004(8)

loop_
_atom_type_symbol
_atom_type_description
_atom_type_scat_dispersion_real
_atom_type_scat_dispersion_imag
_atom_type_scat_source
C C 0.0033 0.0016 'International Tables Vol C Tables 4.2.6.8 and 6.1.1.4'
H H 0 0 'International Tables Vol C Tables 4.2.6.8 and 6.1.1.4'
N N 0.0061 0.0033 'International Tables Vol C Tables 4.2.6.8 and 6.1.1.4'
Pb Pb -3.3944 10.1111 'International Tables Vol C Tables 4.2.6.8 and 6.1.1.4'

loop_
_geom_angle_atom_site_label_1
_geom_angle_atom_site_label_2
_geom_angle_atom_site_label_3
_geom_angle
N3 Pb1 N1 83.08(17)
N3 Pb1 N2 90.66(18)
N1 Pb1 N2 81.00(15)
N6 Pb2 N5 84.91(18)
N6 Pb2 N4 91.32(18)
N5 Pb2 N4 81.69(15)
C1 N1 C6 121.4(4)
C1 N1 Pb1 124.4(4)
C6 N1 Pb1 113.8(3)
C3 N2 C18 120.1(5)
C3 N2 Pb1 122.2(4)
C18 N2 Pb1 116.8(3)
C30 N3 Pb1 127.1(4)
C30 N3 H3N 118(5)
Pb1 N3 H3N 106(5)
C39 N4 C44 120.5(5)
C39 N4 Pb2 121.7(4)
C44 N4 Pb2 116.8(3)
C41 N5 C56 120.9(4)
C41 N5 Pb2 124.5(4)
C56 N5 Pb2 114.2(3)
C68 N6 Pb2 125.8(4)
C68 N6 H6N 114(5)
Pb2 N6 H6N 109(5)
N1 C1 C2 124.0(5)
N1 C1 C4 119.5(5)
C2 C1 C4 116.5(5)
C1 C2 C3 130.5(5)
C1 C2 H2 114.8
C3 C2 H2 114.8
N2 C3 C2 124.5(5)
N2 C3 C5 119.7(5)
C2 C3 C5 115.8(5)
C1 C4 H4C 109.5
C1 C4 H4B 109.5
H4C C4 H4B 109.5
C1 C4 H4A 109.5
H4C C4 H4A 109.5
H4B C4 H4A 109.5
C3 C5 H5C 109.5
C3 C5 H5B 109.5
H5C C5 H5B 109.5
C3 C5 H5A 109.5
H5C C5 H5A 109.5
H5B C5 H5A 109.5
C7 C6 C11 120.9(5)
C7 C6 N1 121.6(5)
C11 C6 N1 117.2(5)
C8 C7 C6 118.1(5)
C8 C7 C12 118.5(5)
C6 C7 C12 123.3(5)
C9 C8 C7 121.6(6)
C9 C8 H8 119.2
C7 C8 H8 119.2
C10 C9 C8 119.6(6)
C10 C9 H9 120.2
C8 C9 H9 120.2
C9 C10 C11 121.5(6)
C9 C10 H10 119.3
C11 C10 H10 119.3
C10 C11 C6 118.2(5)
C10 C11 C15A 119.2(16)
C6 C11 C15A 122.6(16)
C10 C11 C15 120.6(10)
C6 C11 C15 121.1(10)
C15A C11 C15 1.8(19)
C14 C12 C7 112.3(5)
C14 C12 C13 109.8(5)
C7 C12 C13 111.4(5)
C14 C12 H12 107.7
C7 C12 H12 107.7
C13 C12 H12 107.7
C12 C13 H13C 109.5
C12 C13 H13B 109.5
H13C C13 H13B 109.5
C12 C13 H13A 109.5
H13C C13 H13A 109.5
H13B C13 H13A 109.5
C12 C14 H14C 109.5
C12 C14 H14B 109.5
H14C C14 H14B 109.5
C12 C14 H14A 109.5
H14C C14 H14A 109.5
H14B C14 H14A 109.5
C19 C18 C23 120.5(5)
C19 C18 N2 120.9(5)
C23 C18 N2 118.5(5)
C20 C19 C18 118.8(6)
C20 C19 C24 118.8(5)
C18 C19 C24 122.3(5)
C21 C20 C19 120.6(6)
C21 C20 H20 119.7
C19 C20 H20 119.7
C22 C21 C20 120.1(6)
C22 C21 H21 119.9
C20 C21 H21 119.9
C21 C22 C23 121.6(6)
C21 C22 H22 119.2
C23 C22 H22 119.2
C22 C23 C18 118.3(6)
C22 C23 C27 119.0(6)
C18 C23 C27 122.7(5)
C19 C24 C26 111.2(5)
C19 C24 C25 111.8(5)
C26 C24 C25 110.3(5)
C19 C24 H24 107.8
C26 C24 H24 107.8
C25 C24 H24 107.8
C24 C25 H25C 109.5
C24 C25 H25B 109.5
H25C C25 H25B 109.5
C24 C25 H25A 109.5
H25C C25 H25A 109.5
H25B C25 H25A 109.5
C24 C26 H26C 109.5
C24 C26 H26B 109.5
H26C C26 H26B 109.5
C24 C26 H26A 109.5
H26C C26 H26A 109.5
H26B C26 H26A 109.5
C29 C27 C23 112.4(6)
C29 C27 C28 108.4(6)
C23 C27 C28 113.1(6)
C29 C27 H27 107.6
C23 C27 H27 107.6
C28 C27 H27 107.6
C27 C28 H28C 109.5
C27 C28 H28B 109.5
H28C C28 H28B 109.5
C27 C28 H28A 109.5
H28C C28 H28A 109.5
H28B C28 H28A 109.5
C27 C29 H29C 109.5
C27 C29 H29B 109.5
H29C C29 H29B 109.5
C27 C29 H29A 109.5
H29C C29 H29A 109.5
H29B C29 H29A 109.5
N3 C30 C31 118.9(6)
N3 C30 C35 122.8(6)
C31 C30 C35 118.2(5)
C32 C31 C30 120.6(7)
C32 C31 H31 119.7
C30 C31 H31 119.7
C31 C32 C33 121.2(7)
C31 C32 H32 119.4
C33 C32 H32 119.4
C34 C33 C32 118.1(6)
C34 C33 H33 120.9
C32 C33 H33 120.9
C33 C34 C35 123.2(7)
C33 C34 H34 118.4
C35 C34 H34 118.4
C34 C35 C30 118.7(6)
C34 C35 C36 120.8(6)
C30 C35 C36 120.6(5)
N4 C39 C40 125.0(5)
N4 C39 C42 119.5(5)
C40 C39 C42 115.4(5)
C39 C40 C41 130.0(5)
C39 C40 H40 115
C41 C40 H40 115
N5 C41 C40 124.0(5)
N5 C41 C43 120.2(5)
C40 C41 C43 115.7(5)
C39 C42 H42C 109.5
C39 C42 H42B 109.5
H42C C42 H42B 109.5
C39 C42 H42A 109.5
H42C C42 H42A 109.5
H42B C42 H42A 109.5
C41 C43 H43C 109.5
C41 C43 H43B 109.5
H43C C43 H43B 109.5
C41 C43 H43A 109.5
H43C C43 H43A 109.5
H43B C43 H43A 109.5
C45 C44 C49 121.1(5)
C45 C44 N4 120.9(5)
C49 C44 N4 117.9(5)
C46 C45 C44 116.9(5)
C46 C45 C50 120.9(5)
C44 C45 C50 122.2(5)
C47 C46 C45 122.8(6)
C47 C46 H46 118.6
C45 C46 H46 118.6
C48 C47 C46 119.2(6)
C48 C47 H47 120.4
C46 C47 H47 120.4
C47 C48 C49 121.6(6)
C47 C48 H48 119.2
C49 C48 H48 119.2
C48 C49 C44 118.2(5)
C48 C49 C53 120.9(5)
C44 C49 C53 120.9(5)
C45 C50 C51 109.8(5)
C45 C50 C52 112.6(5)
C51 C50 C52 109.6(5)
C45 C50 H50 108.2
C51 C50 H50 108.2
C52 C50 H50 108.2
C50 C51 H51C 109.5
C50 C51 H51B 109.5
H51C C51 H51B 109.5
C50 C51 H51A 109.5
H51C C51 H51A 109.5
H51B C51 H51A 109.5
C50 C52 H52C 109.5
C50 C52 H52B 109.5
H52C C52 H52B 109.5
C50 C52 H52A 109.5
H52C C52 H52A 109.5
H52B C52 H52A 109.5
C55 C53 C49 112.6(6)
C55 C53 C54 109.6(6)
C49 C53 C54 112.6(5)
C55 C53 H53 107.2
C49 C53 H53 107.2
C54 C53 H53 107.2
C53 C54 H54C 109.5
C53 C54 H54B 109.5
H54C C54 H54B 109.5
C53 C54 H54A 109.5
H54C C54 H54A 109.5
H54B C54 H54A 109.5
C53 C55 H55C 109.5
C53 C55 H55B 109.5
H55C C55 H55B 109.5
C53 C55 H55A 109.5
H55C C55 H55A 109.5
H55B C55 H55A 109.5
C61 C56 C57 121.3(5)
C61 C56 N5 118.1(5)
C57 C56 N5 120.4(5)
C58 C57 C56 117.1(5)
C58 C57 C62 119.3(5)
C56 C57 C62 123.6(5)
C59 C58 C57 122.3(6)
C59 C58 H58 118.9
C57 C58 H58 118.9
C58 C59 C60 119.9(6)
C58 C59 H59 120
C60 C59 H59 120
C59 C60 C61 120.8(6)
C59 C60 H60 119.6
C61 C60 H60 119.6
C60 C61 C56 118.5(6)
C60 C61 C65 119.9(5)
C56 C61 C65 121.5(5)
C57 C62 C64 111.6(5)
C57 C62 C63 111.9(5)
C64 C62 C63 109.7(5)
C57 C62 H62 107.8
C64 C62 H62 107.8
C63 C62 H62 107.8
C62 C63 H63C 109.5
C62 C63 H63B 109.5
H63C C63 H63B 109.5
C62 C63 H63A 109.5
H63C C63 H63A 109.5
H63B C63 H63A 109.5
C62 C64 H64C 109.5
C62 C64 H64B 109.5
H64C C64 H64B 109.5
C62 C64 H64A 109.5
H64C C64 H64A 109.5
H64B C64 H64A 109.5
C66 C65 C67 110.1(7)
C66 C65 C61 113.8(6)
C67 C65 C61 111.4(6)
C66 C65 H65 107.1
C67 C65 H65 107.1
C61 C65 H65 107.1
C65 C66 H66C 109.5
C65 C66 H66B 109.5
H66C C66 H66B 109.5
C65 C66 H66A 109.5
H66C C66 H66A 109.5
H66B C66 H66A 109.5
C65 C67 H67C 109.5
C65 C67 H67B 109.5
H67C C67 H67B 109.5
C65 C67 H67A 109.5
H67C C67 H67A 109.5
H67B C67 H67A 109.5
N6 C68 C69 119.1(5)
N6 C68 C73 123.3(5)
C69 C68 C73 117.6(5)
C70 C69 C68 121.5(6)
C70 C69 H69 119.2
C68 C69 H69 119.2
C69 C70 C71 120.5(6)
C69 C70 H70 119.7
C71 C70 H70 119.7
C70 C71 C72 118.9(6)
C70 C71 H71 120.5
C72 C71 H71 120.5
C71 C72 C73 121.8(6)
C71 C72 H72 119.1
C73 C72 H72 119.1
C72 C73 C68 119.5(6)
C72 C73 C74 121.4(5)
C68 C73 C74 119.1(5)
C73 C74 C76 114.3(5)
C73 C74 C75 110.8(5)
C76 C74 C75 109.8(5)
C73 C74 H74 107.2
C76 C74 H74 107.2
C75 C74 H74 107.2
C74 C75 H75C 109.5
C74 C75 H75B 109.5
H75C C75 H75B 109.5
C74 C75 H75A 109.5
H75C C75 H75A 109.5
H75B C75 H75A 109.5
C74 C76 H76C 109.5
C74 C76 H76B 109.5
H76C C76 H76B 109.5
C74 C76 H76A 109.5
H76C C76 H76A 109.5
H76B C76 H76A 109.5
C17 C15 C16 111.7(14)
C17 C15 C11 111(2)
C16 C15 C11 110.8(15)
C17 C15 H15 107.6
C16 C15 H15 107.6
C11 C15 H15 107.6
C15 C16 H16C 109.5
C15 C16 H16B 109.5
H16C C16 H16B 109.5
C15 C16 H16A 109.5
H16C C16 H16A 109.5
H16B C16 H16A 109.5
C15 C17 H17C 109.5
C15 C17 H17B 109.5
H17C C17 H17B 109.5
C15 C17 H17A 109.5
H17C C17 H17A 109.5
H17B C17 H17A 109.5
C37 C36 C38 118.7(8)
C37 C36 C35 111.0(6)
C38 C36 C35 111.9(7)
C37 C36 H36 104.6
C38 C36 H36 104.6
C35 C36 H36 104.6
C36 C37 H37C 109.5
C36 C37 H37B 109.5
H37C C37 H37B 109.5
C36 C37 H37A 109.5
H37C C37 H37A 109.5
H37B C37 H37A 109.5
C36 C38 H38C 109.5
C36 C38 H38B 109.5
H38C C38 H38B 109.5
C36 C38 H38A 109.5
H38C C38 H38A 109.5
H38B C38 H38A 109.5
C11 C15A C17A 114(3)
C11 C15A C16A 114(3)
C17A C15A C16A 109(2)
C11 C15A H15A 106.5
C17A C15A H15A 106.5
C16A C15A H15A 106.5
C15A C16A H16F 109.5
C15A C16A H16E 109.5
H16F C16A H16E 109.5
C15A C16A H16D 109.5
H16F C16A H16D 109.5
H16E C16A H16D 109.5
C15A C17A H17F 109.5
C15A C17A H17E 109.5
H17F C17A H17E 109.5
C15A C17A H17D 109.5
H17F C17A H17D 109.5
H17E C17A H17D 109.5
H37F C37A H37E 109.5
H37F C37A H37D 109.5
H37E C37A H37D 109.5
H38F C38A H38E 109.5
H38F C38A H38D 109.5
H38E C38A H38D 109.5

loop_
_geom_bond_atom_site_label_1
_geom_bond_atom_site_label_2
_geom_bond_distance
Pb1 N3 2.202(5)
Pb1 N1 2.316(4)
Pb1 N2 2.347(4)
Pb2 N6 2.198(5)
Pb2 N5 2.299(4)
Pb2 N4 2.322(4)
N1 C1 1.328(6)
N1 C6 1.436(6)
N2 C3 1.322(7)
N2 C18 1.442(7)
N3 C30 1.384(7)
N3 H3N 0.71(6)
N4 C39 1.326(7)
N4 C44 1.445(7)
N5 C41 1.313(7)
N5 C56 1.441(6)
N6 C68 1.374(7)
N6 H6N 0.73(6)
C1 C2 1.405(7)
C1 C4 1.518(7)
C2 C3 1.405(8)
C2 H2 0.95
C3 C5 1.524(8)
C4 H4C 0.98
C4 H4B 0.98
C4 H4A 0.98
C5 H5C 0.98
C5 H5B 0.98
C5 H5A 0.98
C6 C7 1.398(8)
C6 C11 1.410(7)
C7 C8 1.397(8)
C7 C12 1.529(8)
C8 C9 1.376(8)
C8 H8 0.95
C9 C10 1.374(8)
C9 H9 0.95
C10 C11 1.393(8)
C10 H10 0.95
C11 C15A 1.49(5)
C11 C15 1.53(3)
C12 C14 1.523(8)
C12 C13 1.536(8)
C12 H12 1
C13 H13C 0.98
C13 H13B 0.98
C13 H13A 0.98
C14 H14C 0.98
C14 H14B 0.98
C14 H14A 0.98
C18 C19 1.397(8)
C18 C23 1.405(8)
C19 C20 1.387(8)
C19 C24 1.517(8)
C20 C21 1.374(9)
C20 H20 0.95
C21 C22 1.369(9)
C21 H21 0.95
C22 C23 1.376(8)
C22 H22 0.95
C23 C27 1.519(9)
C24 C26 1.537(8)
C24 C25 1.539(8)
C24 H24 1
C25 H25C 0.98
C25 H25B 0.98
C25 H25A 0.98
C26 H26C 0.98
C26 H26B 0.98
C26 H26A 0.98
C27 C29 1.506(10)
C27 C28 1.533(10)
C27 H27 1
C28 H28C 0.98
C28 H28B 0.98
C28 H28A 0.98
C29 H29C 0.98
C29 H29B 0.98
C29 H29A 0.98
C30 C31 1.409(8)
C30 C35 1.411(8)
C31 C32 1.378(9)
C31 H31 0.95
C32 C33 1.379(10)
C32 H32 0.95
C33 C34 1.373(10)
C33 H33 0.95
C34 C35 1.380(8)
C34 H34 0.95
C35 C36 1.524(9)
C39 C40 1.395(7)
C39 C42 1.518(8)
C40 C41 1.424(7)
C40 H40 0.95
C41 C43 1.508(7)
C42 H42C 0.98
C42 H42B 0.98
C42 H42A 0.98
C43 H43C 0.98
C43 H43B 0.98
C43 H43A 0.98
C44 C45 1.408(7)
C44 C49 1.415(7)
C45 C46 1.389(8)
C45 C50 1.505(8)
C46 C47 1.378(8)
C46 H46 0.95
C47 C48 1.368(8)
C47 H47 0.95
C48 C49 1.388(8)
C48 H48 0.95
C49 C53 1.517(8)
C50 C51 1.536(9)
C50 C52 1.543(8)
C50 H50 1
C51 H51C 0.98
C51 H51B 0.98
C51 H51A 0.98
C52 H52C 0.98
C52 H52B 0.98
C52 H52A 0.98
C53 C55 1.512(9)
C53 C54 1.524(9)
C53 H53 1
C54 H54C 0.98
C54 H54B 0.98
C54 H54A 0.98
C55 H55C 0.98
C55 H55B 0.98
C55 H55A 0.98
C56 C61 1.402(8)
C56 C57 1.406(8)
C57 C58 1.401(8)
C57 C62 1.519(8)
C58 C59 1.363(8)
C58 H58 0.95
C59 C60 1.377(9)
C59 H59 0.95
C60 C61 1.397(8)
C60 H60 0.95
C61 C65 1.517(8)
C62 C64 1.527(8)
C62 C63 1.538(8)
C62 H62 1
C63 H63C 0.98
C63 H63B 0.98
C63 H63A 0.98
C64 H64C 0.98
C64 H64B 0.98
C64 H64A 0.98
C65 C66 1.486(10)
C65 C67 1.510(11)
C65 H65 1
C66 H66C 0.98
C66 H66B 0.98
C66 H66A 0.98
C67 H67C 0.98
C67 H67B 0.98
C67 H67A 0.98
C68 C69 1.407(8)
C68 C73 1.415(8)
C69 C70 1.382(8)
C69 H69 0.95
C70 C71 1.382(9)
C70 H70 0.95
C71 C72 1.384(8)
C71 H71 0.95
C72 C73 1.392(8)
C72 H72 0.95
C73 C74 1.533(8)
C74 C76 1.534(8)
C74 C75 1.535(8)
C74 H74 1
C75 H75C 0.98
C75 H75B 0.98
C75 H75A 0.98
C76 H76C 0.98
C76 H76B 0.98
C76 H76A 0.98
C15 C17 1.526(13)
C15 C16 1.526(13)
C15 H15 1
C16 H16C 0.98
C16 H16B 0.98
C16 H16A 0.98
C17 H17C 0.98
C17 H17B 0.98
C17 H17A 0.98
C36 C37 1.458(9)
C36 C38 1.486(10)
C36 H36 1
C37 H37C 0.98
C37 H37B 0.98
C37 H37A 0.98
C38 H38C 0.98
C38 H38B 0.98
C38 H38A 0.98
C15A C17A 1.522(16)
C15A C16A 1.527(15)
C15A H15A 1
C16A H16F 0.98
C16A H16E 0.98
C16A H16D 0.98
C17A H17F 0.98
C17A H17E 0.98
C17A H17D 0.98
C37A H37F 0.98
C37A H37E 0.98
C37A H37D 0.98
C38A H38F 0.98
C38A H38E 0.98
C38A H38D 0.98
